data_4108321
loop_
_publ_author_name
'Sayaka Uchida'
'Ryosuke Kawamoto'
'Hanae Tagami'
'Yoshinao Nakagawa'
'Noritaka Mizuno'

_publ_section_title
;
 Highly Selective Sorption of Small Unsaturated Hydrocarbons by Nonporous
 Flexible Framework with Silver Ion
;
_journal_name_full 'Journal of the American Chemical Society'
_journal_page_first 12370
_journal_page_last 12376
_journal_paper_doi 10.1021/ja801453c
_journal_volume 130
_journal_year 2008
_chemical_formula_moiety 'C36 Ag2 Cr6 O76 Si W12 '
_chemical_formula_sum 'C36 Ag2 Cr6 O76 Si W12'
_chemical_formula_weight 4410.35
_space_group_IT_number 15
_symmetry_cell_setting monoclinic
_symmetry_Int_Tables_number 15
_symmetry_space_group_name_Hall '-C 2yc'
_symmetry_space_group_name_H-M 'C 1 2/c 1'
_cell_angle_alpha 90.0000
_cell_angle_beta 90.958(7)
_cell_angle_gamma 90.0000
_cell_formula_units_Z 4
_cell_length_a 15.895(7)
_cell_length_b 19.526(8)
_cell_length_c 30.385(11)
_cell_measurement_reflns_used 9929
_cell_measurement_temperature 153.1
_cell_measurement_theta_max 29.5
_cell_measurement_theta_min 2.1
_cell_volume 9429(7)
_computing_cell_refinement CrystalClear
_computing_data_collection CrystalClear
_computing_data_reduction CrystalStructure
_computing_publication_material 'CrystalStructure 3.8'
_computing_structure_refinement CRYSTALS
_computing_structure_solution SHELXS97
_diffrn_detector_area_resol_mean 7.31
_diffrn_measured_fraction_theta_full 0.952
_diffrn_measured_fraction_theta_max 0.952
_diffrn_measurement_device_type 'Rigaku Saturn'
_diffrn_measurement_method \w
_diffrn_radiation_type 'Mo K\a'
_diffrn_radiation_wavelength 0.71070
_diffrn_reflns_av_R_equivalents 0.093
_diffrn_reflns_limit_h_max 21
_diffrn_reflns_limit_h_min -21
_diffrn_reflns_limit_k_max 26
_diffrn_reflns_limit_k_min -23
_diffrn_reflns_limit_l_max 41
_diffrn_reflns_limit_l_min -36
_diffrn_reflns_number 35607
_diffrn_reflns_theta_full 29.52
_diffrn_reflns_theta_max 29.52
_exptl_absorpt_coefficient_mu 15.772
_exptl_absorpt_correction_T_max 0.854
_exptl_absorpt_correction_T_min 0.406
_exptl_absorpt_correction_type multi-scan
_exptl_absorpt_process_details 'Jacobson, R. (1998) Private communication'
_exptl_crystal_colour green
_exptl_crystal_density_diffrn 3.107
_exptl_crystal_description plate
_exptl_crystal_F_000 7856.00
_exptl_crystal_size_max 0.10
_exptl_crystal_size_mid 0.02
_exptl_crystal_size_min 0.01
_refine_diff_density_max 3.52
_refine_diff_density_min -7.23
_refine_ls_goodness_of_fit_ref 1.681
_refine_ls_number_parameters 337
_refine_ls_number_reflns 4638
_refine_ls_R_factor_gt 0.1358
_refine_ls_shift/su_max 0.0055
_refine_ls_structure_factor_coef Fsqd
_refine_ls_weighting_details 'w = 1/\s^2^(Fo^2^)'
_refine_ls_weighting_scheme sigma
_refine_ls_wR_factor_ref 0.1777
_reflns_number_gt 4497
_reflns_number_total 12548
_reflns_threshold_expression F^2^>2.0\s(F^2^)
_cod_data_source_file ja801453c_si_003.cif
_cod_data_source_block '__1-4H2O'
_cod_original_cell_volume 9429(6)
_cod_original_formula_sum 'C36 Ag2 Cr6 O76 Si W12 '
_cod_database_code 4108321

loop_
_symmetry_equiv_pos_site_id
_symmetry_equiv_pos_as_xyz
1 +X,+Y,+Z
2 -X,+Y,1/2-Z
3 -X,-Y,-Z
4 +X,-Y,1/2+Z
5 1/2+X,1/2+Y,+Z
6 1/2-X,1/2+Y,1/2-Z
7 1/2-X,1/2-Y,-Z
8 1/2+X,1/2-Y,1/2+Z

loop_
_atom_site_label
_atom_site_type_symbol
_atom_site_fract_x
_atom_site_fract_y
_atom_site_fract_z
_atom_site_U_iso_or_equiv
_atom_site_adp_type
_atom_site_occupancy
_atom_site_symmetry_multiplicity
_atom_site_calc_flag
_atom_site_refinement_flags
W(1) W 0.35580(13) 0.27037(14) 0.10257(7) 0.0687(7) Uani 1.00 1 d .
W(2) W 0.03731(11) 0.19730(14) -0.00401(7) 0.0664(7) Uani 1.00 1 d .
W(3) W 0.30869(13) 0.11623(15) -0.07085(7) 0.0765(8) Uani 1.00 1 d .
W(4) W 0.19569(13) 0.07933(14) 0.02659(8) 0.0751(8) Uani 1.00 1 d .
W(5) W 0.14394(11) 0.21279(13) 0.09838(7) 0.0589(7) Uani 1.00 1 d .
W(6) W 0.40911(14) 0.13353(16) 0.03340(8) 0.0833(9) Uani 1.00 1 d .
Ag(1) Ag 0.6312(2) 0.0585(2) 0.06804(17) 0.0985(19) Uani 1.00 1 d .
Cr(1) Cr 0.7912(4) 0.7078(5) 0.3852(2) 0.068(2) Uani 1.00 1 d .
Cr(2) Cr 0.6413(4) 0.7000(6) 0.3097(2) 0.086(3) Uani 1.00 1 d .
Cr(3) Cr 0.8339(4) 0.7372(7) 0.2817(2) 0.110(4) Uani 1.00 1 d .
Si(1) Si 0.2500 0.2500 0.0000 0.033(4) Uani 1.00 2 d S
O(100) O 0.241(2) 0.263(2) 0.0502(14) 0.023(11) Uiso 0.50 1 d P
O(101) O 0.285(3) 0.155(2) -0.0042(16) 0.042(14) Uiso 0.50 1 d P
O(102) O 0.153(3) 0.250(3) -0.0379(18) 0.060(17) Uiso 0.50 1 d P
O(103) O 0.171(2) 0.200(2) 0.0275(15) 0.034(13) Uiso 0.50 1 d P
O(104) O 0.248(2) 0.221(2) 0.1217(12) 0.108(13) Uiso 1.00 1 d .
O(105) O 0.392(2) 0.178(2) 0.0884(13) 0.113(14) Uiso 1.00 1 d .
O(106) O 0.433(2) 0.3123(19) 0.0633(11) 0.095(12) Uiso 1.00 1 d .
O(107) O 0.2904(18) 0.3546(15) 0.1018(9) 0.061(9) Uiso 1.00 1 d .
O(108) O 0.1736(19) 0.1219(17) 0.0819(10) 0.080(10) Uiso 1.00 1 d .
O(109) O 0.0557(18) 0.2122(15) 0.0543(9) 0.063(9) Uiso 1.00 1 d .
O(110) O 0.0900(19) 0.1076(16) -0.0001(10) 0.074(10) Uiso 1.00 1 d .
O(111) O 0.023(2) 0.291(2) -0.0083(13) 0.124(15) Uiso 1.00 1 d .
O(112) O 0.232(2) 0.072(2) -0.0298(13) 0.122(14) Uiso 1.00 1 d .
O(113) O 0.305(2) 0.082(2) 0.0486(12) 0.110(14) Uiso 1.00 1 d .
O(114) O 0.3915(19) 0.1147(17) -0.0261(10) 0.075(10) Uiso 1.00 1 d .
O(115) O 0.365(2) 0.1942(19) -0.0970(11) 0.092(12) Uiso 1.00 1 d .
O(116) O 0.335(2) 0.0489(18) -0.1039(11) 0.086(11) Uiso 1.00 1 d .
O(117) O 0.486(2) 0.0773(17) 0.0507(10) 0.080(10) Uiso 1.00 1 d .
O(118) O -0.067(2) 0.1715(17) -0.0087(11) 0.086(11) Uiso 1.00 1 d .
O(119) O 0.100(2) 0.1987(18) 0.1480(11) 0.092(11) Uiso 1.00 1 d .
O(120) O 0.4050(19) 0.2790(17) 0.1504(10) 0.076(10) Uiso 1.00 1 d .
O(121) O 0.175(2) -0.0051(19) 0.0388(11) 0.094(12) Uiso 1.00 1 d .
O(200) O 0.7546(17) 0.7156(15) 0.3267(9) 0.057(8) Uiso 1.00 1 d .
O(201) O 0.8372(17) 0.6979(15) 0.4493(9) 0.058(8) Uiso 1.00 1 d .
O(202) O 0.515(2) 0.6833(19) 0.2937(12) 0.101(13) Uiso 1.00 1 d .
O(203) O 0.924(2) 0.759(2) 0.2349(14) 0.133(16) Uiso 1.00 1 d .
O(204) O 0.730(2) 0.6211(19) 0.4007(11) 0.089(11) Uiso 1.00 1 d .
O(205) O 0.627(2) 0.616(2) 0.3474(15) 0.112(14) Uiso 1.00 1 d .
O(206) O 0.702(2) 0.7704(16) 0.4083(10) 0.070(9) Uiso 1.00 1 d .
O(207) O 0.599(2) 0.7630(17) 0.3557(11) 0.071(10) Uiso 1.00 1 d .
O(208) O 0.792(2) 0.669(2) 0.2417(13) 0.113(14) Uiso 1.00 1 d .
O(209) O 0.763(3) 0.803(2) 0.2506(15) 0.146(17) Uiso 1.00 1 d .
O(210) O 0.663(2) 0.639(2) 0.2600(12) 0.104(13) Uiso 1.00 1 d .
O(211) O 0.629(2) 0.7734(18) 0.2696(10) 0.077(10) Uiso 1.00 1 d .
O(212) O 0.918(2) 0.6763(19) 0.3063(12) 0.085(11) Uiso 1.00 1 d .
O(213) O 0.8859(18) 0.6422(15) 0.3714(10) 0.062(9) Uiso 1.00 1 d .
O(214) O 0.886(2) 0.807(2) 0.3145(15) 0.113(14) Uiso 1.00 1 d .
O(215) O 0.865(2) 0.7909(18) 0.3838(11) 0.082(11) Uiso 1.00 1 d .
O(300) O 0.647(2) 0.050(2) -0.0057(15) 0.152(18) Uiso 1.00 1 d .
O(301) O 0.7583(18) 0.1565(15) -0.0170(9) 0.061(9) Uiso 1.00 1 d .
C(200) C 0.653(4) 0.601(3) 0.385(2) 0.11(2) Uiso 1.00 1 d .
C(201) C 0.637(5) 0.523(4) 0.396(2) 0.15(2) Uiso 1.00 1 d .
C(202) C 0.561(4) 0.541(3) 0.418(2) 0.12(2) Uiso 1.00 1 d .
C(203) C 0.731(4) 0.626(3) 0.239(2) 0.11(2) Uiso 1.00 1 d .
C(204) C 0.707(5) 0.573(4) 0.201(3) 0.19(3) Uiso 1.00 1 d .
C(205) C 0.777(6) 0.568(5) 0.175(3) 0.22(4) Uiso 1.00 1 d .
C(206) C 0.937(4) 0.634(3) 0.336(2) 0.11(2) Uiso 1.00 1 d .
C(207) C 0.985(4) 0.569(4) 0.344(2) 0.13(2) Uiso 1.00 1 d .
C(208) C 0.996(5) 0.538(4) 0.306(3) 0.17(3) Uiso 1.00 1 d .
C(209) C 0.621(4) 0.786(3) 0.389(2) 0.12(2) Uiso 1.00 1 d .
C(210) C 0.584(3) 0.834(3) 0.4136(18) 0.086(18) Uiso 1.00 1 d .
C(211) C 0.601(5) 0.911(5) 0.389(2) 0.20(3) Uiso 1.00 1 d .
C(212) C 0.679(4) 0.818(3) 0.2554(19) 0.092(19) Uiso 1.00 1 d .
C(213) C 0.660(4) 0.875(3) 0.215(2) 0.13(2) Uiso 1.00 1 d .
C(214) C 0.756(7) 0.921(6) 0.206(3) 0.10(4) Uiso 0.50 1 d P
C(215) C 0.566(6) 0.863(5) 0.210(3) 0.08(3) Uiso 0.50 1 d P
C(216) C 0.890(4) 0.833(3) 0.352(2) 0.11(2) Uiso 1.00 1 d .
C(217) C 0.922(4) 0.893(4) 0.368(2) 0.13(2) Uiso 1.00 1 d .
C(218) C 0.862(10) 0.950(8) 0.366(5) 0.16(6) Uiso 0.50 1 d P
C(219) C 0.970(12) 0.926(10) 0.336(6) 0.22(8) Uiso 0.50 1 d P

loop_
_atom_site_aniso_label
_atom_site_aniso_U_11
_atom_site_aniso_U_22
_atom_site_aniso_U_33
_atom_site_aniso_U_12
_atom_site_aniso_U_13
_atom_site_aniso_U_23
W(1) 0.0490(12) 0.112(2) 0.0440(12) 0.0072(14) -0.0167(9) 0.0014(14)
W(2) 0.0250(10) 0.106(2) 0.0677(15) -0.0079(12) 0.0015(9) 0.0141(14)
W(3) 0.0374(12) 0.131(2) 0.0605(15) 0.0039(14) -0.0058(10) -0.0173(16)
W(4) 0.0423(12) 0.110(2) 0.0726(17) -0.0226(14) -0.0052(11) 0.0204(16)
W(5) 0.0311(10) 0.101(2) 0.0446(12) -0.0042(12) 0.0010(8) 0.0062(13)
W(6) 0.0439(13) 0.138(2) 0.0674(16) 0.0258(15) -0.0046(11) 0.0263(17)
Ag(1) 0.063(2) 0.114(4) 0.117(4) 0.020(3) -0.019(2) -0.003(3)
Cr(1) 0.033(4) 0.127(8) 0.044(4) 0.007(5) -0.004(3) 0.001(5)
Cr(2) 0.033(4) 0.174(10) 0.049(5) 0.008(5) -0.014(3) -0.007(6)
Cr(3) 0.030(4) 0.242(14) 0.056(5) -0.024(6) -0.004(3) 0.030(7)
Si(1) 0.001(6) 0.026(10) 0.071(12) 0.002(6) -0.007(6) -0.008(8)

loop_
_atom_type_symbol
_atom_type_description
_atom_type_scat_dispersion_real
_atom_type_scat_dispersion_imag
_atom_type_scat_source
C C 0.003 0.002
;
International Tables for Crystallography
(1992, Vol. C, Tables 4.2.6.8 and 6.1.1.4)
;
O O 0.011 0.006
;
International Tables for Crystallography
(1992, Vol. C, Tables 4.2.6.8 and 6.1.1.4)
;
Cr Cr 0.321 0.624
;
International Tables for Crystallography
(1992, Vol. C, Tables 4.2.6.8 and 6.1.1.4)
;
W W -0.849 6.872
;
International Tables for Crystallography
(1992, Vol. C, Tables 4.2.6.8 and 6.1.1.4)
;
Si Si 0.082 0.070
;
International Tables for Crystallography
(1992, Vol. C, Tables 4.2.6.8 and 6.1.1.4)
;
Ag Ag -0.897 1.101
;
International Tables for Crystallography
(1992, Vol. C, Tables 4.2.6.8 and 6.1.1.4)
;

loop_
_geom_angle_atom_site_label_1
_geom_angle_atom_site_label_2
_geom_angle_atom_site_label_3
_geom_angle
_geom_angle_publ_flag
_geom_angle_site_symmetry_1
_geom_angle_site_symmetry_3
O(100) W(1) O(102) 45.5(19) yes . 7_555
O(100) W(1) O(104) 62.3(14) yes . .
O(100) W(1) O(105) 91.3(15) yes . .
O(100) W(1) O(106) 95.7(14) yes . .
O(100) W(1) O(107) 69.1(13) yes . .
O(100) W(1) O(120) 159.1(15) yes . .
O(102) W(1) O(104) 97.9(19) yes 7_555 .
O(102) W(1) O(105) 67(2) yes 7_555 .
O(102) W(1) O(106) 60.7(19) yes 7_555 .
O(102) W(1) O(107) 97.4(18) yes 7_555 .
O(102) W(1) O(120) 155.2(19) yes 7_555 .
O(104) W(1) O(105) 83.2(16) yes . .
O(104) W(1) O(106) 157.5(14) yes . .
O(104) W(1) O(107) 87.3(14) yes . .
O(104) W(1) O(120) 100.5(15) yes . .
O(105) W(1) O(106) 93.5(16) yes . .
O(105) W(1) O(107) 160.4(13) yes . .
O(105) W(1) O(120) 98.7(16) yes . .
O(106) W(1) O(107) 88.8(13) yes . .
O(106) W(1) O(120) 101.9(15) yes . .
O(107) W(1) O(120) 99.8(14) yes . .
O(102) W(2) O(103) 57.0(18) yes . .
O(102) W(2) O(106) 54.3(17) yes . 7_555
O(102) W(2) O(109) 104.0(16) yes . .
O(102) W(2) O(110) 94.8(16) yes . .
O(102) W(2) O(111) 68.5(19) yes . .
O(102) W(2) O(118) 147.2(17) yes . .
O(103) W(2) O(106) 98.9(15) yes . 7_555
O(103) W(2) O(109) 57.5(14) yes . .
O(103) W(2) O(110) 66.5(15) yes . .
O(103) W(2) O(111) 97.0(17) yes . .
O(103) W(2) O(118) 155.2(16) yes . .
O(106) W(2) O(109) 156.0(14) yes 7_555 .
O(106) W(2) O(110) 81.6(14) yes 7_555 .
O(106) W(2) O(111) 93.7(17) yes 7_555 .
O(106) W(2) O(118) 98.4(15) yes 7_555 .
O(109) W(2) O(110) 91.3(13) yes . .
O(109) W(2) O(111) 85.8(16) yes . .
O(109) W(2) O(118) 105.4(14) yes . .
O(110) W(2) O(111) 161.7(15) yes . .
O(110) W(2) O(118) 98.8(14) yes . .
O(111) W(2) O(118) 99.5(17) yes . .
O(101) W(3) O(107) 101.2(15) yes . 7_555
O(101) W(3) O(112) 56.4(18) yes . .
O(101) W(3) O(114) 58.0(15) yes . .
O(101) W(3) O(115) 101.2(17) yes . .
O(101) W(3) O(116) 148.6(18) yes . .
O(107) W(3) O(112) 86.0(14) yes 7_555 .
O(107) W(3) O(114) 157.7(13) yes 7_555 .
O(107) W(3) O(115) 87.2(13) yes 7_555 .
O(107) W(3) O(116) 98.3(14) yes 7_555 .
O(112) W(3) O(114) 88.0(15) yes . .
O(112) W(3) O(115) 154.5(16) yes . .
O(112) W(3) O(116) 101.1(17) yes . .
O(114) W(3) O(115) 89.1(14) yes . .
O(114) W(3) O(116) 104.0(15) yes . .
O(115) W(3) O(116) 104.1(15) yes . .
O(101) W(4) O(103) 57.4(17) yes . .
O(101) W(4) O(108) 101.8(16) yes . .
O(101) W(4) O(110) 100.6(15) yes . .
O(101) W(4) O(112) 56.7(18) yes . .
O(101) W(4) O(113) 62.8(17) yes . .
O(101) W(4) O(121) 146.9(17) yes . .
O(103) W(4) O(108) 61.9(15) yes . .
O(103) W(4) O(110) 65.4(14) yes . .
O(103) W(4) O(112) 98.3(17) yes . .
O(103) W(4) O(113) 96.8(16) yes . .
O(103) W(4) O(121) 155.6(16) yes . .
O(108) W(4) O(110) 94.2(13) yes . .
O(108) W(4) O(112) 157.7(16) yes . .
O(108) W(4) O(113) 81.6(15) yes . .
O(108) W(4) O(121) 100.9(15) yes . .
O(110) W(4) O(112) 85.3(15) yes . .
O(110) W(4) O(113) 161.1(15) yes . .
O(110) W(4) O(121) 101.4(15) yes . .
O(112) W(4) O(113) 91.7(17) yes . .
O(112) W(4) O(121) 101.0(17) yes . .
O(113) W(4) O(121) 97.5(17) yes . .
O(100) W(5) O(103) 46.0(16) yes . .
O(100) W(5) O(104) 66.3(15) yes . .
O(100) W(5) O(108) 93.2(14) yes . .
O(100) W(5) O(109) 92.8(13) yes . .
O(100) W(5) O(115) 68.1(15) yes . 7_555
O(100) W(5) O(119) 154.5(16) yes . .
O(103) W(5) O(104) 101.5(16) yes . .
O(103) W(5) O(108) 65.4(16) yes . .
O(103) W(5) O(109) 58.4(14) yes . .
O(103) W(5) O(115) 96.4(17) yes . 7_555
O(103) W(5) O(119) 159.3(17) yes . .
O(104) W(5) O(108) 87.6(15) yes . .
O(104) W(5) O(109) 158.7(14) yes . .
O(104) W(5) O(115) 89.7(16) yes . 7_555
O(104) W(5) O(119) 92.9(16) yes . .
O(108) W(5) O(109) 89.5(13) yes . .
O(108) W(5) O(115) 160.5(14) yes . 7_555
O(108) W(5) O(119) 100.9(15) yes . .
O(109) W(5) O(115) 86.0(14) yes . 7_555
O(109) W(5) O(119) 108.3(14) yes . .
O(115) W(5) O(119) 98.5(16) yes 7_555 .
O(101) W(6) O(105) 102.6(17) yes . .
O(101) W(6) O(111) 98.2(17) yes . 7_555
O(101) W(6) O(113) 59.9(16) yes . .
O(101) W(6) O(114) 56.0(15) yes . .
O(101) W(6) O(117) 150.1(17) yes . .
O(105) W(6) O(111) 94.8(17) yes . 7_555
O(105) W(6) O(113) 84.1(16) yes . .
O(105) W(6) O(114) 156.9(15) yes . .
O(105) W(6) O(117) 97.7(15) yes . .
O(111) W(6) O(113) 156.9(16) yes 7_555 .
O(111) W(6) O(114) 81.2(15) yes 7_555 .
O(111) W(6) O(117) 101.8(16) yes 7_555 .
O(113) W(6) O(114) 90.8(14) yes . .
O(113) W(6) O(117) 101.3(15) yes . .
O(114) W(6) O(117) 105.4(14) yes . .
O(116) Ag(1) O(117) 116.2(11) yes 3_655 .
O(116) Ag(1) O(213) 105.2(10) yes 3_655 6_645
O(116) Ag(1) O(300) 110.6(14) yes 3_655 .
O(117) Ag(1) O(213) 86.8(10) yes . 6_645
O(117) Ag(1) O(300) 85.1(13) yes . .
O(213) Ag(1) O(300) 143.2(14) yes 6_645 .
O(200) Cr(1) O(201) 177.5(12) yes . .
O(200) Cr(1) O(204) 98.5(13) yes . .
O(200) Cr(1) O(206) 94.1(12) yes . .
O(200) Cr(1) O(213) 94.3(12) yes . .
O(200) Cr(1) O(215) 95.1(13) yes . .
O(201) Cr(1) O(204) 82.3(13) yes . .
O(201) Cr(1) O(206) 88.2(12) yes . .
O(201) Cr(1) O(213) 83.4(11) yes . .
O(201) Cr(1) O(215) 84.1(12) yes . .
O(204) Cr(1) O(206) 94.8(14) yes . .
O(204) Cr(1) O(213) 83.0(14) yes . .
O(204) Cr(1) O(215) 166.3(14) yes . .
O(206) Cr(1) O(213) 171.5(12) yes . .
O(206) Cr(1) O(215) 86.3(13) yes . .
O(213) Cr(1) O(215) 94.0(13) yes . .
O(200) Cr(2) O(202) 177.7(14) yes . .
O(200) Cr(2) O(205) 95.5(14) yes . .
O(200) Cr(2) O(207) 92.4(13) yes . .
O(200) Cr(2) O(210) 97.3(15) yes . .
O(200) Cr(2) O(211) 98.1(14) yes . .
O(202) Cr(2) O(205) 83.4(15) yes . .
O(202) Cr(2) O(207) 85.6(14) yes . .
O(202) Cr(2) O(210) 84.8(16) yes . .
O(202) Cr(2) O(211) 83.0(14) yes . .
O(205) Cr(2) O(207) 93.6(16) yes . .
O(205) Cr(2) O(210) 88.1(17) yes . .
O(205) Cr(2) O(211) 166.3(15) yes . .
O(207) Cr(2) O(210) 170.0(15) yes . .
O(207) Cr(2) O(211) 87.1(14) yes . .
O(210) Cr(2) O(211) 88.9(15) yes . .
O(200) Cr(3) O(203) 177.3(14) yes . .
O(200) Cr(3) O(208) 94.0(16) yes . .
O(200) Cr(3) O(209) 96.2(17) yes . .
O(200) Cr(3) O(212) 92.7(14) yes . .
O(200) Cr(3) O(214) 93.9(16) yes . .
O(203) Cr(3) O(208) 86.9(18) yes . .
O(203) Cr(3) O(209) 86.4(19) yes . .
O(203) Cr(3) O(212) 84.8(16) yes . .
O(203) Cr(3) O(214) 85.2(18) yes . .
O(208) Cr(3) O(209) 87.8(19) yes . .
O(208) Cr(3) O(212) 92.8(18) yes . .
O(208) Cr(3) O(214) 172.1(19) yes . .
O(209) Cr(3) O(212) 171.1(19) yes . .
O(209) Cr(3) O(214) 91(2) yes . .
O(212) Cr(3) O(214) 86.8(17) yes . .
O(100) Si(1) O(100) 180(3) yes . 7_555
O(100) Si(1) O(101) 105(2) yes . .
O(100) Si(1) O(101) 75(2) yes . 7_555
O(100) Si(1) O(102) 121(2) yes . .
O(100) Si(1) O(102) 59(2) yes . 7_555
O(100) Si(1) O(103) 64(2) yes . .
O(100) Si(1) O(103) 116(2) yes . 7_555
O(100) Si(1) O(101) 75(2) yes 7_555 .
O(100) Si(1) O(101) 105(2) yes 7_555 7_555
O(100) Si(1) O(102) 59(2) yes 7_555 .
O(100) Si(1) O(102) 121(2) yes 7_555 7_555
O(100) Si(1) O(103) 116(2) yes 7_555 .
O(100) Si(1) O(103) 64(2) yes 7_555 7_555
O(101) Si(1) O(101) 180(2) yes . 7_555
O(101) Si(1) O(102) 101(2) yes . .
O(101) Si(1) O(102) 79(2) yes . 7_555
O(101) Si(1) O(103) 73(2) yes . .
O(101) Si(1) O(103) 107(2) yes . 7_555
O(101) Si(1) O(102) 79(2) yes 7_555 .
O(101) Si(1) O(102) 101(2) yes 7_555 7_555
O(101) Si(1) O(103) 107(2) yes 7_555 .
O(101) Si(1) O(103) 73(2) yes 7_555 7_555
O(102) Si(1) O(102) 0(437) yes . 7_555
O(102) Si(1) O(103) 74(2) yes . .
O(102) Si(1) O(103) 106(2) yes . 7_555
O(102) Si(1) O(103) 106(2) yes 7_555 .
O(102) Si(1) O(103) 74(2) yes 7_555 7_555
O(103) Si(1) O(103) 180(2) yes . 7_555
W(1) O(100) W(5) 96.3(15) yes . .
W(1) O(100) Si(1) 126(2) yes . .
W(1) O(100) O(102) 55(2) yes . 7_555
W(5) O(100) Si(1) 128(2) yes . .
W(5) O(100) O(102) 135(3) yes . 7_555
Si(1) O(100) O(102) 70(2) yes . 7_555
W(3) O(101) W(4) 106(2) yes . .
W(3) O(101) W(6) 103(2) yes . .
W(3) O(101) Si(1) 116(2) yes . .
W(4) O(101) W(6) 102.2(19) yes . .
W(4) O(101) Si(1) 115(2) yes . .
W(6) O(101) Si(1) 113(2) yes . .
W(1) O(102) W(2) 107(2) yes 7_555 .
W(1) O(102) Si(1) 129(3) yes 7_555 .
W(1) O(102) O(100) 79(2) yes 7_555 7_555
W(2) O(102) Si(1) 111(2) yes . .
W(2) O(102) O(100) 142(3) yes . 7_555
Si(1) O(102) O(100) 50(2) yes . 7_555
W(2) O(103) W(4) 97.1(17) yes . .
W(2) O(103) W(5) 102.1(17) yes . .
W(2) O(103) Si(1) 117(2) yes . .
W(4) O(103) W(5) 99.3(18) yes . .
W(4) O(103) Si(1) 115(2) yes . .
W(5) O(103) Si(1) 122(2) yes . .
W(1) O(104) W(5) 134(2) yes . .
W(1) O(105) W(6) 132(2) yes . .
W(1) O(106) W(2) 137(2) yes . 7_555
W(1) O(107) W(3) 134.0(16) yes . 7_555
W(4) O(108) W(5) 133.3(18) yes . .
W(2) O(109) W(5) 141.7(17) yes . .
W(2) O(110) W(4) 130.7(17) yes . .
W(2) O(111) W(6) 134(2) yes . 7_555
W(3) O(112) W(4) 141(2) yes . .
W(4) O(113) W(6) 135(2) yes . .
W(3) O(114) W(6) 142.5(17) yes . .
W(3) O(115) W(5) 139(2) yes . 7_555
W(3) O(116) Ag(1) 117.1(17) yes . 3_655
W(6) O(117) Ag(1) 147.6(18) yes . .
Cr(1) O(200) Cr(2) 121.8(15) yes . .
Cr(1) O(200) Cr(3) 119.8(14) yes . .
Cr(2) O(200) Cr(3) 118.4(14) yes . .
Cr(1) O(204) C(200) 126(3) yes . .
Cr(2) O(205) C(200) 131(4) yes . .
Cr(1) O(206) C(209) 129(3) yes . .
Cr(2) O(207) C(209) 139(4) yes . .
Cr(3) O(208) C(203) 139(4) yes . .
Cr(3) O(209) C(212) 130(4) yes . .
Cr(2) O(210) C(203) 132(4) yes . .
Cr(2) O(211) C(212) 133(3) yes . .
Cr(3) O(212) C(206) 148(3) yes . .
Ag(1) O(213) Cr(1) 99.9(12) yes 6_655 .
Ag(1) O(213) C(206) 126(3) yes 6_655 .
Cr(1) O(213) C(206) 134(3) yes . .
Cr(3) O(214) C(216) 143(4) yes . .
Cr(1) O(215) C(216) 135(3) yes . .
O(204) C(200) O(205) 124(6) yes . .
O(204) C(200) C(201) 109(5) yes . .
O(205) C(200) C(201) 112(6) yes . .
C(200) C(201) C(202) 90(5) yes . .
O(208) C(203) O(210) 118(5) yes . .
O(208) C(203) C(204) 131(6) yes . .
O(210) C(203) C(204) 107(6) yes . .
C(203) C(204) C(205) 105(7) yes . .
O(212) C(206) O(213) 110(5) yes . .
O(212) C(206) C(207) 142(6) yes . .
O(213) C(206) C(207) 106(5) yes . .
C(206) C(207) C(208) 109(6) yes . .
O(206) C(209) O(207) 121(6) yes . .
O(206) C(209) C(210) 109(5) yes . .
O(207) C(209) C(210) 129(6) yes . .
C(209) C(210) C(211) 108(5) yes . .
O(209) C(212) O(211) 120(5) yes . .
O(209) C(212) C(213) 103(4) yes . .
O(211) C(212) C(213) 127(5) yes . .
C(212) C(213) C(214) 108(5) yes . .
C(212) C(213) C(215) 96(6) yes . .
C(214) C(213) C(215) 155(7) yes . .
O(214) C(216) O(215) 112(5) yes . .
O(214) C(216) C(217) 134(6) yes . .
O(215) C(216) C(217) 113(6) yes . .
C(216) C(217) C(218) 113(8) yes . .
C(216) C(217) C(219) 110(10) yes . .
C(218) C(217) C(219) 89(11) yes . .

loop_
_geom_bond_atom_site_label_1
_geom_bond_atom_site_label_2
_geom_bond_distance
_geom_bond_publ_flag
_geom_bond_site_symmetry_2
W(1) O(100) 2.40(4) yes .
W(1) O(102) 2.01(5) yes 7_555
W(1) O(104) 2.06(3) yes .
W(1) O(105) 1.94(4) yes .
W(1) O(106) 1.91(3) yes .
W(1) O(107) 1.95(3) yes .
W(1) O(120) 1.65(3) yes .
W(2) O(102) 2.36(5) yes .
W(2) O(103) 2.32(4) yes .
W(2) O(106) 1.88(3) yes 7_555
W(2) O(109) 1.81(2) yes .
W(2) O(110) 1.94(3) yes .
W(2) O(111) 1.85(4) yes .
W(2) O(118) 1.73(3) yes .
W(3) O(101) 2.20(5) yes .
W(3) O(107) 1.91(2) yes 7_555
W(3) O(112) 1.96(4) yes .
W(3) O(114) 1.88(3) yes .
W(3) O(115) 1.95(3) yes .
W(3) O(116) 1.71(3) yes .
W(4) O(101) 2.26(5) yes .
W(4) O(103) 2.38(4) yes .
W(4) O(108) 1.91(3) yes .
W(4) O(110) 1.93(3) yes .
W(4) O(112) 1.82(4) yes .
W(4) O(113) 1.85(3) yes .
W(4) O(121) 1.72(3) yes .
W(5) O(100) 2.36(4) yes .
W(5) O(103) 2.22(4) yes .
W(5) O(104) 1.80(3) yes .
W(5) O(108) 1.90(3) yes .
W(5) O(109) 1.92(2) yes .
W(5) O(115) 1.82(3) yes 7_555
W(5) O(119) 1.69(3) yes .
W(6) O(101) 2.31(4) yes .
W(6) O(105) 1.91(4) yes .
W(6) O(111) 1.99(4) yes 7_555
W(6) O(113) 2.00(3) yes .
W(6) O(114) 1.86(3) yes .
W(6) O(117) 1.71(3) yes .
Ag(1) O(116) 2.42(3) yes 3_655
Ag(1) O(117) 2.39(3) yes .
Ag(1) O(300) 2.27(4) yes .
Cr(1) O(200) 1.87(2) yes .
Cr(1) O(201) 2.08(2) yes .
Cr(1) O(204) 2.01(3) yes .
Cr(1) O(206) 2.01(3) yes .
Cr(1) O(213) 2.03(3) yes .
Cr(1) O(215) 2.01(3) yes .
Cr(2) O(200) 1.89(2) yes .
Cr(2) O(202) 2.08(3) yes .
Cr(2) O(205) 2.02(4) yes .
Cr(2) O(207) 1.99(3) yes .
Cr(2) O(210) 1.96(4) yes .
Cr(2) O(211) 1.89(3) yes .
Cr(3) O(200) 1.92(2) yes .
Cr(3) O(203) 2.08(4) yes .
Cr(3) O(208) 1.92(4) yes .
Cr(3) O(209) 1.95(5) yes .
Cr(3) O(212) 1.93(3) yes .
Cr(3) O(214) 1.87(4) yes .
Si(1) O(100) 1.55(4) yes .
Si(1) O(100) 1.55(4) yes 7_555
Si(1) O(101) 1.94(5) yes .
Si(1) O(101) 1.94(5) yes 7_555
Si(1) O(102) 1.91(5) yes .
Si(1) O(102) 1.91(5) yes 7_555
Si(1) O(103) 1.81(4) yes .
Si(1) O(103) 1.81(4) yes 7_555
O(100) O(102) 1.74(7) yes 7_555
O(204) C(200) 1.37(7) yes .
O(205) C(200) 1.23(8) yes .
O(208) C(203) 1.27(8) yes .
O(209) C(212) 1.38(8) yes .
O(210) C(203) 1.29(8) yes .
O(211) C(212) 1.26(7) yes .
O(212) C(206) 1.26(7) yes .
O(213) C(206) 1.37(7) yes .
C(200) C(201) 1.59(11) yes .
C(201) C(202) 1.43(10) yes .
C(203) C(204) 1.59(11) yes .
C(204) C(205) 1.38(14) yes .
C(206) C(207) 1.49(10) yes .
C(207) C(208) 1.30(12) yes .
C(213) C(214) 1.78(14) yes .
C(213) C(215) 1.52(13) yes .
C(216) C(217) 1.35(11) yes .
C(217) C(218) 1.47(18) yes .
C(217) C(219) 1.4(2) yes .

loop_
_geom_contact_atom_site_label_1
_geom_contact_atom_site_label_2
_geom_contact_distance
_geom_contact_site_symmetry_2
Ag(1) Cr(1) 3.461(10) 6_645
Ag(1) O(201) 2.82(3) 6_645
Ag(1) O(204) 2.68(3) 6_645
Ag(1) O(213) 2.48(3) 6_645
Ag(1) C(206) 3.46(6) 6_645
Ag(1) C(207) 3.29(7) 6_645
Cr(1) Ag(1) 3.461(10) 6_655
Cr(1) C(209) 3.11(7) .
Cr(1) C(216) 3.09(7) .
Cr(2) C(209) 2.97(7) .
Cr(3) C(216) 2.98(7) .
O(104) C(205) 3.43(11) 5_445
O(105) C(207) 3.53(8) 6_645
O(106) O(215) 3.58(4) 6_645
O(106) C(217) 3.46(8) 6_645
O(107) C(201) 3.49(8) 2_655
O(107) C(214) 3.46(12) 5_445
O(108) C(205) 3.42(10) 5_445
O(109) C(210) 3.41(6) 6_545
O(111) O(201) 3.21(4) 4_464
O(111) C(210) 3.47(7) 6_545
O(112) C(201) 3.27(8) 8_454
O(115) C(210) 3.53(6) 4_564
O(116) C(201) 3.44(8) 8_454
O(116) C(214) 3.44(11) 3_665
O(117) O(213) 3.35(4) 6_645
O(117) C(207) 3.23(8) 6_645
O(118) O(201) 3.23(4) 4_464
O(118) O(215) 3.50(4) 4_464
O(118) O(301) 2.81(4) 1_455
O(119) O(202) 2.59(5) 6_545
O(119) O(207) 3.40(4) 6_545
O(119) C(204) 3.38(10) 5_445
O(120) O(203) 2.61(5) 5_445
O(120) O(214) 3.52(5) 6_645
O(120) C(216) 3.43(7) 6_645
O(120) C(217) 3.59(8) 6_645
O(120) C(219) 3.5(2) 6_645
O(121) O(301) 3.21(4) 3_655
O(121) C(218) 3.10(16) 2_645
O(200) C(209) 3.19(7) .
O(200) C(216) 3.24(7) .
O(201) Ag(1) 2.82(3) 6_655
O(201) O(111) 3.21(4) 4_665
O(201) O(118) 3.23(4) 4_665
O(201) O(300) 3.37(5) 6_655
O(201) O(301) 3.28(4) 4_565
O(201) O(301) 2.70(4) 6_655
O(202) O(119) 2.59(5) 6_555
O(202) O(202) 2.69(5) 2_655
O(202) O(210) 3.36(5) 2_655
O(202) O(211) 3.45(4) 2_655
O(203) O(120) 2.61(5) 5_555
O(203) O(203) 2.57(5) 2_755
O(203) O(212) 3.25(5) 2_755
O(203) O(214) 3.52(5) 2_755
O(204) Ag(1) 2.68(3) 6_655
O(205) C(209) 3.57(8) .
O(206) O(301) 2.82(4) 4_565
O(206) C(209) 1.43(7) .
O(206) C(211) 3.22(9) .
O(207) O(119) 3.40(4) 6_555
O(207) C(209) 1.17(8) .
O(207) C(211) 3.06(10) .
O(209) C(213) 2.40(8) .
O(209) C(214) 2.67(13) .
O(209) C(215) 3.53(11) .
O(210) O(202) 3.36(5) 2_655
O(211) O(202) 3.45(4) 2_655
O(211) C(213) 2.65(8) .
O(211) C(215) 2.68(10) .
O(212) O(203) 3.25(5) 2_755
O(212) C(216) 3.41(8) .
O(213) Ag(1) 2.48(3) 6_655
O(213) O(117) 3.35(4) 6_655
O(214) O(120) 3.52(5) 6_655
O(214) O(203) 3.52(5) 2_755
O(214) C(216) 1.27(8) .
O(214) C(217) 2.41(9) .
O(214) C(218) 3.23(17) .
O(214) C(219) 2.8(2) .
O(215) O(106) 3.58(4) 6_655
O(215) O(118) 3.50(4) 4_665
O(215) C(216) 1.33(8) .
O(215) C(217) 2.24(9) .
O(215) C(218) 3.15(17) .
O(215) C(219) 3.5(2) .
O(300) O(201) 3.37(5) 6_645
O(300) O(301) 2.77(5) .
O(300) C(210) 3.47(7) 4_564
O(300) C(211) 3.35(9) 4_564
O(301) O(118) 2.81(4) 1_655
O(301) O(121) 3.21(4) 3_655
O(301) O(201) 3.28(4) 4_564
O(301) O(201) 2.70(4) 6_645
O(301) O(206) 2.82(4) 4_564
O(301) O(300) 2.77(5) .
O(301) C(210) 3.46(6) 4_564
C(201) O(107) 3.49(8) 2_655
C(201) O(112) 3.27(9) 8_555
C(201) O(116) 3.44(9) 8_555
C(204) O(119) 3.38(10) 5_555
C(204) C(218) 3.31(18) 6_645
C(205) O(104) 3.43(11) 5_555
C(205) O(108) 3.42(10) 5_555
C(205) C(218) 3.42(19) 6_645
C(206) Ag(1) 3.46(6) 6_655
C(207) Ag(1) 3.29(7) 6_655
C(207) O(105) 3.53(8) 6_655
C(207) O(117) 3.23(8) 6_655
C(208) C(208) 3.42(13) 2_755
C(209) Cr(1) 3.11(7) .
C(209) Cr(2) 2.97(7) .
C(209) O(200) 3.19(7) .
C(209) O(205) 3.57(8) .
C(209) O(206) 1.43(7) .
C(209) O(207) 1.17(8) .
C(209) C(210) 1.33(9) .
C(209) C(211) 2.45(12) .
C(210) O(109) 3.41(6) 6_555
C(210) O(111) 3.47(7) 6_555
C(210) O(115) 3.53(6) 4_565
C(210) O(300) 3.47(7) 4_565
C(210) O(301) 3.46(6) 4_565
C(210) C(209) 1.33(9) .
C(210) C(211) 1.69(11) .
C(211) O(206) 3.22(9) .
C(211) O(207) 3.06(10) .
C(211) O(300) 3.35(9) 4_565
C(211) C(209) 2.45(12) .
C(211) C(210) 1.69(11) .
C(212) C(213) 1.69(9) .
C(212) C(214) 2.80(13) .
C(212) C(215) 2.39(12) .
C(213) O(209) 2.40(8) .
C(213) O(211) 2.65(8) .
C(213) C(212) 1.69(9) .
C(214) O(107) 3.46(12) 5_555
C(214) O(116) 3.44(12) 3_665
C(214) O(209) 2.67(13) .
C(214) C(212) 2.80(13) .
C(214) C(215) 3.22(16) .
C(215) O(209) 3.53(11) .
C(215) O(211) 2.68(10) .
C(215) C(212) 2.39(12) .
C(215) C(214) 3.22(16) .
C(215) C(215) 3.23(15) 2_655
C(216) Cr(1) 3.09(7) .
C(216) Cr(3) 2.98(7) .
C(216) O(120) 3.43(7) 6_655
C(216) O(200) 3.24(7) .
C(216) O(212) 3.41(8) .
C(216) O(214) 1.27(8) .
C(216) O(215) 1.33(8) .
C(216) C(218) 2.35(18) .
C(216) C(219) 2.3(2) .
C(217) O(106) 3.46(8) 6_655
C(217) O(120) 3.59(8) 6_655
C(217) O(214) 2.41(9) .
C(217) O(215) 2.24(9) .
C(218) O(121) 3.10(16) 2_665
C(218) O(214) 3.23(17) .
C(218) O(215) 3.15(17) .
C(218) C(204) 3.31(19) 6_655
C(218) C(205) 3.42(19) 6_655
C(218) C(216) 2.35(18) .
C(218) C(219) 2.0(2) .
C(219) O(120) 3.5(2) 6_655
C(219) O(214) 2.8(2) .
C(219) O(215) 3.5(2) .
C(219) C(216) 2.3(2) .
C(219) C(218) 2.0(2) .

loop_
_geom_torsion_atom_site_label_1
_geom_torsion_atom_site_label_2
_geom_torsion_atom_site_label_3
_geom_torsion_atom_site_label_4
_geom_torsion
_geom_torsion_site_symmetry_1
_geom_torsion_site_symmetry_3
_geom_torsion_site_symmetry_4
O(100) W(1) O(102) W(2) 141(3) . 7_555 7_555
O(100) W(1) O(102) Si(1) 3(2) . 7_555 .
O(102) W(1) O(100) W(5) 143(3) 7_555 . .
O(102) W(1) O(100) Si(1) -4(2) 7_555 . .
O(100) W(1) O(104) W(5) -10(2) . . .
O(104) W(1) O(100) W(5) 5.6(14) . . .
O(104) W(1) O(100) Si(1) -141(3) . . .
O(104) W(1) O(100) O(102) -137(3) . . 7_555
O(100) W(1) O(105) W(6) 47(2) . . .
O(105) W(1) O(100) W(5) 87.2(16) . . .
O(105) W(1) O(100) Si(1) -59(3) . . .
O(105) W(1) O(100) O(102) -56(2) . . 7_555
O(100) W(1) O(106) W(2) -41(2) . . 7_555
O(106) W(1) O(100) W(5) -179.2(13) . . .
O(106) W(1) O(100) Si(1) 34(3) . . .
O(106) W(1) O(100) O(102) 38(2) . . 7_555
O(100) W(1) O(107) W(3) 3(2) . . 7_555
O(107) W(1) O(100) W(5) -92.6(15) . . .
O(107) W(1) O(100) Si(1) 121(3) . . .
O(107) W(1) O(100) O(102) 125(2) . . 7_555
O(120) W(1) O(100) W(5) -32(5) . . .
O(120) W(1) O(100) Si(1) -178.3(6) . . .
O(120) W(1) O(100) O(102) -175(4) . . 7_555
O(102) W(1) O(104) W(5) -39(3) 7_555 . .
O(104) W(1) O(102) W(2) 178.6(19) . 7_555 7_555
O(104) W(1) O(102) Si(1) 41(4) . 7_555 .
O(104) W(1) O(102) O(100) 37(2) . 7_555 .
O(102) W(1) O(105) W(6) 8(2) 7_555 . .
O(105) W(1) O(102) W(2) -102(2) . 7_555 7_555
O(105) W(1) O(102) Si(1) 120(4) . 7_555 .
O(105) W(1) O(102) O(100) 117(2) . 7_555 .
O(102) W(1) O(106) W(2) -10(2) 7_555 . 7_555
O(106) W(1) O(102) W(2) 5.9(16) . 7_555 7_555
O(106) W(1) O(102) Si(1) -132(4) . 7_555 .
O(106) W(1) O(102) O(100) -135(3) . 7_555 .
O(102) W(1) O(107) W(3) 39(2) 7_555 . 7_555
O(107) W(1) O(102) W(2) 90(2) . 7_555 7_555
O(107) W(1) O(102) Si(1) -48(4) . 7_555 .
O(107) W(1) O(102) O(100) -51(2) . 7_555 .
O(120) W(1) O(102) W(2) -43(6) . 7_555 7_555
O(120) W(1) O(102) Si(1) 178.6(8) . 7_555 .
O(120) W(1) O(102) O(100) 175(3) . 7_555 .
O(104) W(1) O(105) W(6) 109(2) . . .
O(105) W(1) O(104) W(5) -105(3) . . .
O(104) W(1) O(106) W(2) -30(6) . . 7_555
O(106) W(1) O(104) W(5) -23(6) . . .
O(104) W(1) O(107) W(3) -59(2) . . 7_555
O(107) W(1) O(104) W(5) 58(2) . . .
O(120) W(1) O(104) W(5) 157(2) . . .
O(105) W(1) O(106) W(2) 51(2) . . 7_555
O(106) W(1) O(105) W(6) -49(2) . . .
O(105) W(1) O(107) W(3) 2(4) . . 7_555
O(107) W(1) O(105) W(6) 48(6) . . .
O(120) W(1) O(105) W(6) -151(2) . . .
O(106) W(1) O(107) W(3) 99(2) . . 7_555
O(107) W(1) O(106) W(2) -110(2) . . 7_555
O(120) W(1) O(106) W(2) 151(2) . . 7_555
O(120) W(1) O(107) W(3) -159(2) . . 7_555
O(102) W(2) O(103) W(4) -116(2) . . .
O(102) W(2) O(103) W(5) 143(2) . . .
O(102) W(2) O(103) Si(1) 6(2) . . .
O(103) W(2) O(102) W(1) 140(3) . . 7_555
O(103) W(2) O(102) Si(1) -6(2) . . .
O(103) W(2) O(102) O(100) 46(5) . . 7_555
O(102) W(2) O(106) W(1) -10(2) . 7_555 7_555
O(106) W(2) O(102) W(1) 6.5(18) 7_555 . 7_555
O(106) W(2) O(102) Si(1) -140(3) 7_555 . .
O(106) W(2) O(102) O(100) -88(5) 7_555 . 7_555
O(102) W(2) O(109) W(5) -41(3) . . .
O(109) W(2) O(102) W(1) 175(2) . . 7_555
O(109) W(2) O(102) Si(1) 29(2) . . .
O(109) W(2) O(102) O(100) 81(5) . . 7_555
O(102) W(2) O(110) W(4) 56(2) . . .
O(110) W(2) O(102) W(1) 83(2) . . 7_555
O(110) W(2) O(102) Si(1) -64(2) . . .
O(110) W(2) O(102) O(100) -12(5) . . 7_555
O(102) W(2) O(111) W(6) 2(2) . . 7_555
O(111) W(2) O(102) W(1) -105(2) . . 7_555
O(111) W(2) O(102) Si(1) 109(3) . . .
O(111) W(2) O(102) O(100) 160(6) . . 7_555
O(118) W(2) O(102) W(1) -32(4) . . 7_555
O(118) W(2) O(102) Si(1) -178(2) . . .
O(118) W(2) O(102) O(100) -126(5) . . 7_555
O(103) W(2) O(106) W(1) -47(3) . 7_555 7_555
O(106) W(2) O(103) W(4) -79.9(17) 7_555 . .
O(106) W(2) O(103) W(5) 179.0(13) 7_555 . .
O(106) W(2) O(103) Si(1) 43(2) 7_555 . .
O(103) W(2) O(109) W(5) -7(2) . . .
O(109) W(2) O(103) W(4) 104.8(19) . . .
O(109) W(2) O(103) W(5) 3.7(13) . . .
O(109) W(2) O(103) Si(1) -133(3) . . .
O(103) W(2) O(110) W(4) 5(2) . . .
O(110) W(2) O(103) W(4) -3.2(12) . . .
O(110) W(2) O(103) W(5) -104(2) . . .
O(110) W(2) O(103) Si(1) 119(2) . . .
O(103) W(2) O(111) W(6) 52(3) . . 7_555
O(111) W(2) O(103) W(4) -174.8(17) . . .
O(111) W(2) O(103) W(5) 84(2) . . .
O(111) W(2) O(103) Si(1) -52(2) . . .
O(118) W(2) O(103) W(4) 54(4) . . .
O(118) W(2) O(103) W(5) -47(4) . . .
O(118) W(2) O(103) Si(1) 176(2) . . .
O(106) W(2) O(109) W(5) -18(5) 7_555 . .
O(109) W(2) O(106) W(1) -38(5) . 7_555 7_555
O(106) W(2) O(110) W(4) 109(2) 7_555 . .
O(110) W(2) O(106) W(1) -112(3) . 7_555 7_555
O(106) W(2) O(111) W(6) -48(3) 7_555 . 7_555
O(111) W(2) O(106) W(1) 51(3) . 7_555 7_555
O(118) W(2) O(106) W(1) 151(2) . 7_555 7_555
O(109) W(2) O(110) W(4) -48(2) . . .
O(110) W(2) O(109) W(5) 54(2) . . .
O(109) W(2) O(111) W(6) 108(3) . . 7_555
O(111) W(2) O(109) W(5) -108(2) . . .
O(118) W(2) O(109) W(5) 154(2) . . .
O(110) W(2) O(111) W(6) 27(7) . . 7_555
O(111) W(2) O(110) W(4) 32(6) . . .
O(118) W(2) O(110) W(4) -154(2) . . .
O(118) W(2) O(111) W(6) -147(2) . . 7_555
O(101) W(3) O(107) W(1) 43(2) . 7_555 7_555
O(107) W(3) O(101) W(4) 79.5(19) 7_555 . .
O(107) W(3) O(101) W(6) -173.3(16) 7_555 . .
O(107) W(3) O(101) Si(1) -49(2) 7_555 . .
O(101) W(3) O(112) W(4) -4(3) . . .
O(112) W(3) O(101) W(4) 2.1(16) . . .
O(112) W(3) O(101) W(6) 109(2) . . .
O(112) W(3) O(101) Si(1) -127(3) . . .
O(101) W(3) O(114) W(6) 4(2) . . .
O(114) W(3) O(101) W(4) -109(2) . . .
O(114) W(3) O(101) W(6) -2.2(14) . . .
O(114) W(3) O(101) Si(1) 122(3) . . .
O(101) W(3) O(115) W(5) -42(3) . . 7_555
O(115) W(3) O(101) W(4) 168.9(17) . . .
O(115) W(3) O(101) W(6) -84.0(19) . . .
O(115) W(3) O(101) Si(1) 40(2) . . .
O(101) W(3) O(116) Ag(1) -4(4) . . 3_655
O(116) W(3) O(101) W(4) -48(3) . . .
O(116) W(3) O(101) W(6) 59(3) . . .
O(116) W(3) O(101) Si(1) -177(2) . . .
O(107) W(3) O(112) W(4) -110(3) 7_555 . .
O(112) W(3) O(107) W(1) 97(2) . 7_555 7_555
O(107) W(3) O(114) W(6) 28(5) 7_555 . .
O(114) W(3) O(107) W(1) 23(4) . 7_555 7_555
O(107) W(3) O(115) W(5) 59(2) 7_555 . 7_555
O(115) W(3) O(107) W(1) -58(2) . 7_555 7_555
O(107) W(3) O(116) Ag(1) -132.2(16) 7_555 . 3_655
O(116) W(3) O(107) W(1) -162(2) . 7_555 7_555
O(112) W(3) O(114) W(6) -46(3) . . .
O(114) W(3) O(112) W(4) 48(3) . . .
O(112) W(3) O(115) W(5) -15(5) . . 7_555
O(115) W(3) O(112) W(4) -35(6) . . .
O(112) W(3) O(116) Ag(1) -45(2) . . 3_655
O(116) W(3) O(112) W(4) 152(3) . . .
O(114) W(3) O(115) W(5) -99(3) . . 7_555
O(115) W(3) O(114) W(6) 108(3) . . .
O(114) W(3) O(116) Ag(1) 46.0(19) . . 3_655
O(116) W(3) O(114) W(6) -147(3) . . .
O(115) W(3) O(116) Ag(1) 138.6(16) . . 3_655
O(116) W(3) O(115) W(5) 157(2) . . 7_555
O(101) W(4) O(103) W(2) 125(2) . . .
O(101) W(4) O(103) W(5) -131(2) . . .
O(101) W(4) O(103) Si(1) 1(2) . . .
O(103) W(4) O(101) W(3) -131(2) . . .
O(103) W(4) O(101) W(6) 121(2) . . .
O(103) W(4) O(101) Si(1) -1.0(19) . . .
O(101) W(4) O(108) W(5) 47(2) . . .
O(108) W(4) O(101) W(3) -176.0(17) . . .
O(108) W(4) O(101) W(6) 76.0(19) . . .
O(108) W(4) O(101) Si(1) -46(2) . . .
O(101) W(4) O(110) W(2) -52(2) . . .
O(110) W(4) O(101) W(3) -79.3(19) . . .
O(110) W(4) O(101) W(6) 172.7(16) . . .
O(110) W(4) O(101) Si(1) 51(2) . . .
O(101) W(4) O(112) W(3) 4(3) . . .
O(112) W(4) O(101) W(3) -2.2(17) . . .
O(112) W(4) O(101) W(6) -110(2) . . .
O(112) W(4) O(101) Si(1) 128(3) . . .
O(101) W(4) O(113) W(6) -3(2) . . .
O(113) W(4) O(101) W(3) 110(2) . . .
O(113) W(4) O(101) W(6) 2.1(16) . . .
O(113) W(4) O(101) Si(1) -120(2) . . .
O(121) W(4) O(101) W(3) 52(3) . . .
O(121) W(4) O(101) W(6) -56(3) . . .
O(121) W(4) O(101) Si(1) -179(2) . . .
O(103) W(4) O(108) W(5) 5(2) . . .
O(108) W(4) O(103) W(2) -106.5(18) . . .
O(108) W(4) O(103) W(5) -3.0(13) . . .
O(108) W(4) O(103) Si(1) 129(2) . . .
O(103) W(4) O(110) W(2) -5(2) . . .
O(110) W(4) O(103) W(2) 3.2(12) . . .
O(110) W(4) O(103) W(5) 106.7(18) . . .
O(110) W(4) O(103) Si(1) -121(2) . . .
O(103) W(4) O(112) W(3) 46(3) . . .
O(112) W(4) O(103) W(2) 84.1(18) . . .
O(112) W(4) O(103) W(5) -172.4(17) . . .
O(112) W(4) O(103) Si(1) -40(2) . . .
O(103) W(4) O(113) W(6) -51(3) . . .
O(113) W(4) O(103) W(2) 176.9(16) . . .
O(113) W(4) O(103) W(5) -79.6(18) . . .
O(113) W(4) O(103) Si(1) 53(2) . . .
O(121) W(4) O(103) W(2) -58(4) . . .
O(121) W(4) O(103) W(5) 46(4) . . .
O(121) W(4) O(103) Si(1) 178(2) . . .
O(108) W(4) O(110) W(2) 51(2) . . .
O(110) W(4) O(108) W(5) -54(2) . . .
O(108) W(4) O(112) W(3) 20(7) . . .
O(112) W(4) O(108) W(5) 33(5) . . .
O(108) W(4) O(113) W(6) -111(3) . . .
O(113) W(4) O(108) W(5) 107(2) . . .
O(121) W(4) O(108) W(5) -157(2) . . .
O(110) W(4) O(112) W(3) 110(3) . . .
O(112) W(4) O(110) W(2) -106(2) . . .
O(110) W(4) O(113) W(6) -33(6) . . .
O(113) W(4) O(110) W(2) -25(5) . . .
O(121) W(4) O(110) W(2) 153(2) . . .
O(112) W(4) O(113) W(6) 47(3) . . .
O(113) W(4) O(112) W(3) -52(3) . . .
O(121) W(4) O(112) W(3) -149(3) . . .
O(121) W(4) O(113) W(6) 149(2) . . .
O(100) W(5) O(103) W(2) -136(2) . . .
O(100) W(5) O(103) W(4) 125(2) . . .
O(100) W(5) O(103) Si(1) -2(2) . . .
O(103) W(5) O(100) W(1) -143(2) . . .
O(103) W(5) O(100) Si(1) 3(2) . . .
O(103) W(5) O(100) O(102) -98(4) . . 7_555
O(100) W(5) O(104) W(1) 10(2) . . .
O(104) W(5) O(100) W(1) -6.1(15) . . .
O(104) W(5) O(100) Si(1) 139(3) . . .
O(104) W(5) O(100) O(102) 39(4) . . 7_555
O(100) W(5) O(108) W(4) -43(2) . . .
O(108) W(5) O(100) W(1) -92.1(15) . . .
O(108) W(5) O(100) Si(1) 53(2) . . .
O(108) W(5) O(100) O(102) -47(4) . . 7_555
O(100) W(5) O(109) W(2) 39(2) . . .
O(109) W(5) O(100) W(1) 178.2(14) . . .
O(109) W(5) O(100) Si(1) -36(2) . . .
O(109) W(5) O(100) O(102) -137(4) . . 7_555
O(100) W(5) O(115) W(3) -5(2) . 7_555 7_555
O(115) W(5) O(100) W(1) 93.6(17) 7_555 . .
O(115) W(5) O(100) Si(1) -121(3) 7_555 . .
O(115) W(5) O(100) O(102) 139(4) 7_555 . 7_555
O(119) W(5) O(100) W(1) 32(4) . . .
O(119) W(5) O(100) Si(1) 177(2) . . .
O(119) W(5) O(100) O(102) 77(5) . . 7_555
O(103) W(5) O(104) W(1) 40(3) . . .
O(104) W(5) O(103) W(2) -175.8(18) . . .
O(104) W(5) O(103) W(4) 84.8(18) . . .
O(104) W(5) O(103) Si(1) -42(3) . . .
O(103) W(5) O(108) W(4) -5(2) . . .
O(108) W(5) O(103) W(2) 102(2) . . .
O(108) W(5) O(103) W(4) 2.9(12) . . .
O(108) W(5) O(103) Si(1) -124(3) . . .
O(103) W(5) O(109) W(2) 7(2) . . .
O(109) W(5) O(103) W(2) -3.4(13) . . .
O(109) W(5) O(103) W(4) -102.8(19) . . .
O(109) W(5) O(103) Si(1) 130(3) . . .
O(103) W(5) O(115) W(3) -42(3) . 7_555 7_555
O(115) W(5) O(103) W(2) -84.8(19) 7_555 . .
O(115) W(5) O(103) W(4) 175.8(16) 7_555 . .
O(115) W(5) O(103) Si(1) 49(2) 7_555 . .
O(119) W(5) O(103) W(2) 51(5) . . .
O(119) W(5) O(103) W(4) -48(5) . . .
O(119) W(5) O(103) Si(1) -176(3) . . .
O(104) W(5) O(108) W(4) -109(2) . . .
O(108) W(5) O(104) W(1) 105(2) . . .
O(104) W(5) O(109) W(2) 28(5) . . .
O(109) W(5) O(104) W(1) 22(6) . . .
O(104) W(5) O(115) W(3) 59(3) . 7_555 7_555
O(115) W(5) O(104) W(1) -56(3) 7_555 . .
O(119) W(5) O(104) W(1) -155(2) . . .
O(108) W(5) O(109) W(2) -54(2) . . .
O(109) W(5) O(108) W(4) 50(2) . . .
O(108) W(5) O(115) W(3) -22(6) . 7_555 7_555
O(115) W(5) O(108) W(4) -27(5) 7_555 . .
O(119) W(5) O(108) W(4) 159(2) . . .
O(109) W(5) O(115) W(3) -100(2) . 7_555 7_555
O(115) W(5) O(109) W(2) 107(2) 7_555 . .
O(119) W(5) O(109) W(2) -155(2) . . .
O(119) W(5) O(115) W(3) 152(2) . 7_555 7_555
O(101) W(6) O(105) W(1) -51(3) . . .
O(105) W(6) O(101) W(3) 172.6(18) . . .
O(105) W(6) O(101) W(4) -77(2) . . .
O(105) W(6) O(101) Si(1) 46(2) . . .
O(101) W(6) O(111) W(2) 54(3) . 7_555 7_555
O(111) W(6) O(101) W(3) 76(2) 7_555 . .
O(111) W(6) O(101) W(4) -174.2(18) 7_555 . .
O(111) W(6) O(101) Si(1) -51(2) 7_555 . .
O(101) W(6) O(113) W(4) 3(2) . . .
O(113) W(6) O(101) W(3) -112(2) . . .
O(113) W(6) O(101) W(4) -2.0(15) . . .
O(113) W(6) O(101) Si(1) 122(2) . . .
O(101) W(6) O(114) W(3) -4(2) . . .
O(114) W(6) O(101) W(3) 2.3(14) . . .
O(114) W(6) O(101) W(4) 112(2) . . .
O(114) W(6) O(101) Si(1) -124(3) . . .
O(101) W(6) O(117) Ag(1) 147(3) . . .
O(117) W(6) O(101) W(3) -56(4) . . .
O(117) W(6) O(101) W(4) 54(4) . . .
O(117) W(6) O(101) Si(1) 178(2) . . .
O(105) W(6) O(111) W(2) -49(3) . 7_555 7_555
O(111) W(6) O(105) W(1) 49(2) 7_555 . .
O(105) W(6) O(113) W(4) 112(3) . . .
O(113) W(6) O(105) W(1) -108(2) . . .
O(105) W(6) O(114) W(3) -29(5) . . .
O(114) W(6) O(105) W(1) -30(5) . . .
O(105) W(6) O(117) Ag(1) -81(3) . . .
O(117) W(6) O(105) W(1) 151(2) . . .
O(111) W(6) O(113) W(4) 23(6) 7_555 . .
O(113) W(6) O(111) W(2) 37(6) . 7_555 7_555
O(111) W(6) O(114) W(3) -110(3) 7_555 . .
O(114) W(6) O(111) W(2) 108(3) . 7_555 7_555
O(111) W(6) O(117) Ag(1) 16(3) 7_555 . .
O(117) W(6) O(111) W(2) -148(2) . 7_555 7_555
O(113) W(6) O(114) W(3) 48(3) . . .
O(114) W(6) O(113) W(4) -46(3) . . .
O(113) W(6) O(117) Ag(1) -166(3) . . .
O(117) W(6) O(113) W(4) -152(2) . . .
O(114) W(6) O(117) Ag(1) 100(3) . . .
O(117) W(6) O(114) W(3) 150(3) . . .
O(116) Ag(1) O(117) W(6) 170(2) 3_655 . .
O(117) Ag(1) O(116) W(3) 92.1(19) . 3_655 3_655
O(116) Ag(1) O(213) Cr(1) 117.2(12) 3_655 6_645 6_645
O(116) Ag(1) O(213) C(206) -53(4) 3_655 6_645 6_645
O(213) Ag(1) O(116) W(3) -173.9(16) 6_645 3_655 3_655
O(300) Ag(1) O(116) W(3) -3(2) . 3_655 3_655
O(117) Ag(1) O(213) Cr(1) -126.5(13) . 6_645 6_645
O(117) Ag(1) O(213) C(206) 63(4) . 6_645 6_645
O(213) Ag(1) O(117) W(6) 64(3) 6_645 . .
O(300) Ag(1) O(117) W(6) -80(3) . . .
O(300) Ag(1) O(213) Cr(1) -49(2) . 6_645 6_645
O(300) Ag(1) O(213) C(206) 141(4) . 6_645 6_645
O(201) Cr(1) O(200) Cr(2) 151(30) . . .
O(201) Cr(1) O(200) Cr(3) -27(32) . . .
O(200) Cr(1) O(204) C(200) -34(4) . . .
O(204) Cr(1) O(200) Cr(2) 43(2) . . .
O(204) Cr(1) O(200) Cr(3) -134.5(18) . . .
O(200) Cr(1) O(206) C(209) 24(4) . . .
O(206) Cr(1) O(200) Cr(2) -52.1(19) . . .
O(206) Cr(1) O(200) Cr(3) 130.0(18) . . .
O(200) Cr(1) O(213) Ag(1) -136.4(12) . . 6_655
O(200) Cr(1) O(213) C(206) 32(4) . . .
O(213) Cr(1) O(200) Cr(2) 126.9(18) . . .
O(213) Cr(1) O(200) Cr(3) -51.0(19) . . .
O(200) Cr(1) O(215) C(216) -7(5) . . .
O(215) Cr(1) O(200) Cr(2) -138.7(18) . . .
O(215) Cr(1) O(200) Cr(3) 43.4(19) . . .
O(201) Cr(1) O(204) C(200) 149(4) . . .
O(201) Cr(1) O(206) C(209) -157(4) . . .
O(201) Cr(1) O(213) Ag(1) 44.6(11) . . 6_655
O(201) Cr(1) O(213) C(206) -147(4) . . .
O(201) Cr(1) O(215) C(216) 170(5) . . .
O(204) Cr(1) O(206) C(209) -75(4) . . .
O(206) Cr(1) O(204) C(200) 61(4) . . .
O(204) Cr(1) O(213) Ag(1) -38.4(12) . . 6_655
O(204) Cr(1) O(213) C(206) 130(4) . . .
O(213) Cr(1) O(204) C(200) -127(4) . . .
O(204) Cr(1) O(215) C(216) 164(6) . . .
O(215) Cr(1) O(204) C(200) 155(6) . . .
O(206) Cr(1) O(213) Ag(1) 37(9) . . 6_655
O(206) Cr(1) O(213) C(206) -154(8) . . .
O(213) Cr(1) O(206) C(209) -149(8) . . .
O(206) Cr(1) O(215) C(216) -101(5) . . .
O(215) Cr(1) O(206) C(209) 119(4) . . .
O(213) Cr(1) O(215) C(216) 88(5) . . .
O(215) Cr(1) O(213) Ag(1) 128.2(12) . . 6_655
O(215) Cr(1) O(213) C(206) -63(4) . . .
O(202) Cr(2) O(200) Cr(1) 20(35) . . .
O(202) Cr(2) O(200) Cr(3) -162(34) . . .
O(200) Cr(2) O(205) C(200) 38(5) . . .
O(205) Cr(2) O(200) Cr(1) -43(2) . . .
O(205) Cr(2) O(200) Cr(3) 134.9(19) . . .
O(200) Cr(2) O(207) C(209) -22(6) . . .
O(207) Cr(2) O(200) Cr(1) 51(2) . . .
O(207) Cr(2) O(200) Cr(3) -131.2(18) . . .
O(200) Cr(2) O(210) C(203) -15(5) . . .
O(210) Cr(2) O(200) Cr(1) -131.7(19) . . .
O(210) Cr(2) O(200) Cr(3) 46(2) . . .
O(200) Cr(2) O(211) C(212) 3(5) . . .
O(211) Cr(2) O(200) Cr(1) 138.3(18) . . .
O(211) Cr(2) O(200) Cr(3) -44(2) . . .
O(202) Cr(2) O(205) C(200) -140(5) . . .
O(202) Cr(2) O(207) C(209) 157(6) . . .
O(202) Cr(2) O(210) C(203) 166(5) . . .
O(202) Cr(2) O(211) C(212) -179(3) . . .
O(205) Cr(2) O(207) C(209) 73(6) . . .
O(207) Cr(2) O(205) C(200) -55(5) . . .
O(205) Cr(2) O(210) C(203) -110(5) . . .
O(210) Cr(2) O(205) C(200) 135(5) . . .
O(205) Cr(2) O(211) C(212) -171(7) . . .
O(211) Cr(2) O(205) C(200) -147(7) . . .
O(207) Cr(2) O(210) C(203) 150(8) . . .
O(210) Cr(2) O(207) C(209) 173(9) . . .
O(207) Cr(2) O(211) C(212) 96(5) . . .
O(211) Cr(2) O(207) C(209) -120(6) . . .
O(210) Cr(2) O(211) C(212) -94(5) . . .
O(211) Cr(2) O(210) C(203) 83(5) . . .
O(203) Cr(3) O(200) Cr(1) 24(34) . . .
O(203) Cr(3) O(200) Cr(2) -154(35) . . .
O(200) Cr(3) O(208) C(203) 7(6) . . .
O(208) Cr(3) O(200) Cr(1) 135(2) . . .
O(208) Cr(3) O(200) Cr(2) -43(2) . . .
O(200) Cr(3) O(209) C(212) -11(5) . . .
O(209) Cr(3) O(200) Cr(1) -137(2) . . .
O(209) Cr(3) O(200) Cr(2) 45(2) . . .
O(200) Cr(3) O(212) C(206) 1(6) . . .
O(212) Cr(3) O(200) Cr(1) 42(2) . . .
O(212) Cr(3) O(200) Cr(2) -136.1(18) . . .
O(200) Cr(3) O(214) C(216) 10(7) . . .
O(214) Cr(3) O(200) Cr(1) -45(2) . . .
O(214) Cr(3) O(200) Cr(2) 136.9(19) . . .
O(203) Cr(3) O(208) C(203) -176(6) . . .
O(203) Cr(3) O(209) C(212) 170(5) . . .
O(203) Cr(3) O(212) C(206) 180(7) . . .
O(203) Cr(3) O(214) C(216) -167(7) . . .
O(208) Cr(3) O(209) C(212) 83(5) . . .
O(209) Cr(3) O(208) C(203) -89(6) . . .
O(208) Cr(3) O(212) C(206) -94(7) . . .
O(212) Cr(3) O(208) C(203) 100(6) . . .
O(208) Cr(3) O(214) C(216) -170(12) . . .
O(214) Cr(3) O(208) C(203) -173(12) . . .
O(209) Cr(3) O(212) C(206) 173(11) . . .
O(212) Cr(3) O(209) C(212) 177(6) . . .
O(209) Cr(3) O(214) C(216) 106(7) . . .
O(214) Cr(3) O(209) C(212) -105(5) . . .
O(212) Cr(3) O(214) C(216) -82(7) . . .
O(214) Cr(3) O(212) C(206) 94(7) . . .
O(100) Si(1) O(101) W(3) -178(2) . . .
O(100) Si(1) O(101) W(4) 58(2) . . .
O(100) Si(1) O(101) W(6) -59(2) . . .
O(101) Si(1) O(100) W(1) 71(3) . . .
O(101) Si(1) O(100) W(5) -65(3) . . .
O(101) Si(1) O(100) O(102) 68(2) . . 7_555
O(100) Si(1) O(101) W(3) -2(2) . 7_555 7_555
O(100) Si(1) O(101) W(4) 122(2) . 7_555 7_555
O(100) Si(1) O(101) W(6) -121(2) . 7_555 7_555
O(101) Si(1) O(100) W(1) -109(3) 7_555 . .
O(101) Si(1) O(100) W(5) 115(3) 7_555 . .
O(101) Si(1) O(100) O(102) -112(2) 7_555 . 7_555
O(100) Si(1) O(102) W(1) -176(3) . . 7_555
O(100) Si(1) O(102) W(2) -39(3) . . .
O(102) Si(1) O(100) W(1) -177(2) . . .
O(102) Si(1) O(100) W(5) 47(3) . . .
O(100) Si(1) O(102) W(1) -4(3) . 7_555 .
O(100) Si(1) O(102) W(2) -141(3) . 7_555 7_555
O(102) Si(1) O(100) W(1) 3(2) 7_555 . .
O(102) Si(1) O(100) W(5) -133(3) 7_555 . .
O(100) Si(1) O(103) W(2) 130(3) . . .
O(100) Si(1) O(103) W(4) -117(2) . . .
O(100) Si(1) O(103) W(5) 3(2) . . .
O(103) Si(1) O(100) W(1) 133(3) . . .
O(103) Si(1) O(100) W(5) -3(2) . . .
O(103) Si(1) O(100) O(102) 130(3) . . 7_555
O(100) Si(1) O(103) W(2) 50(3) . 7_555 7_555
O(100) Si(1) O(103) W(4) -63(2) . 7_555 7_555
O(100) Si(1) O(103) W(5) 177(2) . 7_555 7_555
O(103) Si(1) O(100) W(1) -47(3) 7_555 . .
O(103) Si(1) O(100) W(5) 177(2) 7_555 . .
O(103) Si(1) O(100) O(102) -50(3) 7_555 . 7_555
O(100) Si(1) O(101) W(3) 2(2) 7_555 . .
O(100) Si(1) O(101) W(4) -122(2) 7_555 . .
O(100) Si(1) O(101) W(6) 121(2) 7_555 . .
O(101) Si(1) O(100) W(1) 109(3) . 7_555 7_555
O(101) Si(1) O(100) W(5) -115(3) . 7_555 7_555
O(101) Si(1) O(100) O(102) 112(2) . 7_555 .
O(100) Si(1) O(101) W(3) 178(2) 7_555 7_555 7_555
O(100) Si(1) O(101) W(4) -58(2) 7_555 7_555 7_555
O(100) Si(1) O(101) W(6) 59(2) 7_555 7_555 7_555
O(101) Si(1) O(100) W(1) -71(3) 7_555 7_555 7_555
O(101) Si(1) O(100) W(5) 65(3) 7_555 7_555 7_555
O(101) Si(1) O(100) O(102) -68(2) 7_555 7_555 .
O(100) Si(1) O(102) W(1) 4(3) 7_555 . 7_555
O(100) Si(1) O(102) W(2) 141(3) 7_555 . .
O(102) Si(1) O(100) W(1) -3(2) . 7_555 7_555
O(102) Si(1) O(100) W(5) 133(4) . 7_555 7_555
O(100) Si(1) O(102) W(1) 176(3) 7_555 7_555 .
O(100) Si(1) O(102) W(2) 39(3) 7_555 7_555 7_555
O(102) Si(1) O(100) W(1) 177(2) 7_555 7_555 7_555
O(102) Si(1) O(100) W(5) -47(4) 7_555 7_555 7_555
O(100) Si(1) O(103) W(2) -50(3) 7_555 . .
O(100) Si(1) O(103) W(4) 63(2) 7_555 . .
O(100) Si(1) O(103) W(5) -177(2) 7_555 . .
O(103) Si(1) O(100) W(1) 47(3) . 7_555 7_555
O(103) Si(1) O(100) W(5) -177(2) . 7_555 7_555
O(103) Si(1) O(100) O(102) 50(3) . 7_555 .
O(100) Si(1) O(103) W(2) -130(3) 7_555 7_555 7_555
O(100) Si(1) O(103) W(4) 117(2) 7_555 7_555 7_555
O(100) Si(1) O(103) W(5) -3(2) 7_555 7_555 7_555
O(103) Si(1) O(100) W(1) -133(3) 7_555 7_555 7_555
O(103) Si(1) O(100) W(5) 3(2) 7_555 7_555 7_555
O(103) Si(1) O(100) O(102) -130(3) 7_555 7_555 .
O(101) Si(1) O(102) W(1) -62(4) . . 7_555
O(101) Si(1) O(102) W(2) 75(2) . . .
O(101) Si(1) O(102) O(100) -66(2) . . 7_555
O(102) Si(1) O(101) W(3) 56(2) . . .
O(102) Si(1) O(101) W(4) -68(2) . . .
O(102) Si(1) O(101) W(6) 175(2) . . .
O(101) Si(1) O(102) W(1) -118(4) . 7_555 .
O(101) Si(1) O(102) W(2) 105(2) . 7_555 7_555
O(101) Si(1) O(102) O(100) -114(2) . 7_555 .
O(102) Si(1) O(101) W(3) -124(2) 7_555 . .
O(102) Si(1) O(101) W(4) 112(2) 7_555 . .
O(102) Si(1) O(101) W(6) -5(2) 7_555 . .
O(101) Si(1) O(103) W(2) -114(2) . . .
O(101) Si(1) O(103) W(4) -1(2) . . .
O(101) Si(1) O(103) W(5) 119(3) . . .
O(103) Si(1) O(101) W(3) 126(2) . . .
O(103) Si(1) O(101) W(4) 1(2) . . .
O(103) Si(1) O(101) W(6) -115(2) . . .
O(101) Si(1) O(103) W(2) -66(2) . 7_555 7_555
O(101) Si(1) O(103) W(4) -178.9(19) . 7_555 7_555
O(101) Si(1) O(103) W(5) 61(2) . 7_555 7_555
O(103) Si(1) O(101) W(3) -54(2) 7_555 . .
O(103) Si(1) O(101) W(4) -179(2) 7_555 . .
O(103) Si(1) O(101) W(6) 65(2) 7_555 . .
O(101) Si(1) O(102) W(1) 118(4) 7_555 . 7_555
O(101) Si(1) O(102) W(2) -105(2) 7_555 . .
O(101) Si(1) O(102) O(100) 114(2) 7_555 . 7_555
O(102) Si(1) O(101) W(3) 124(2) . 7_555 7_555
O(102) Si(1) O(101) W(4) -112(2) . 7_555 7_555
O(102) Si(1) O(101) W(6) 5(2) . 7_555 7_555
O(101) Si(1) O(102) W(1) 62(4) 7_555 7_555 .
O(101) Si(1) O(102) W(2) -75(2) 7_555 7_555 7_555
O(101) Si(1) O(102) O(100) 66(2) 7_555 7_555 .
O(102) Si(1) O(101) W(3) -56(2) 7_555 7_555 7_555
O(102) Si(1) O(101) W(4) 68(2) 7_555 7_555 7_555
O(102) Si(1) O(101) W(6) -175(2) 7_555 7_555 7_555
O(101) Si(1) O(103) W(2) 66(2) 7_555 . .
O(101) Si(1) O(103) W(4) 178.9(18) 7_555 . .
O(101) Si(1) O(103) W(5) -61(3) 7_555 . .
O(103) Si(1) O(101) W(3) 54(2) . 7_555 7_555
O(103) Si(1) O(101) W(4) 178.9(19) . 7_555 7_555
O(103) Si(1) O(101) W(6) -65(2) . 7_555 7_555
O(101) Si(1) O(103) W(2) 114(2) 7_555 7_555 7_555
O(101) Si(1) O(103) W(4) 1.1(16) 7_555 7_555 7_555
O(101) Si(1) O(103) W(5) -119(2) 7_555 7_555 7_555
O(103) Si(1) O(101) W(3) -126(2) 7_555 7_555 7_555
O(103) Si(1) O(101) W(4) -1.1(17) 7_555 7_555 7_555
O(103) Si(1) O(101) W(6) 115(2) 7_555 7_555 7_555
O(102) Si(1) O(103) W(2) -7(2) . . .
O(102) Si(1) O(103) W(4) 106(2) . . .
O(102) Si(1) O(103) W(5) -134(3) . . .
O(103) Si(1) O(102) W(1) -130(4) . . 7_555
O(103) Si(1) O(102) W(2) 6(2) . . .
O(103) Si(1) O(102) O(100) -134(2) . . 7_555
O(102) Si(1) O(103) W(2) -173(2) . 7_555 7_555
O(102) Si(1) O(103) W(4) 74(2) . 7_555 7_555
O(102) Si(1) O(103) W(5) -46(3) . 7_555 7_555
O(103) Si(1) O(102) W(1) 50(4) 7_555 . 7_555
O(103) Si(1) O(102) W(2) -174(2) 7_555 . .
O(103) Si(1) O(102) O(100) 46(2) 7_555 . 7_555
O(102) Si(1) O(103) W(2) 173(2) 7_555 . .
O(102) Si(1) O(103) W(4) -74(2) 7_555 . .
O(102) Si(1) O(103) W(5) 46(3) 7_555 . .
O(103) Si(1) O(102) W(1) -50(4) . 7_555 .
O(103) Si(1) O(102) W(2) 174(2) . 7_555 7_555
O(103) Si(1) O(102) O(100) -46(2) . 7_555 .
O(102) Si(1) O(103) W(2) 7(2) 7_555 7_555 7_555
O(102) Si(1) O(103) W(4) -106(2) 7_555 7_555 7_555
O(102) Si(1) O(103) W(5) 134(3) 7_555 7_555 7_555
O(103) Si(1) O(102) W(1) 130(4) 7_555 7_555 .
O(103) Si(1) O(102) W(2) -6(2) 7_555 7_555 7_555
O(103) Si(1) O(102) O(100) 134(2) 7_555 7_555 .
W(1) O(100) O(102) W(2) -104(5) . 7_555 7_555
W(1) O(100) O(102) Si(1) -177(2) . 7_555 .
W(5) O(100) O(102) W(1) -59(4) . 7_555 .
W(5) O(100) O(102) W(2) -163(3) . 7_555 7_555
W(5) O(100) O(102) Si(1) 124(4) . 7_555 .
Si(1) O(100) O(102) W(1) 177(2) . 7_555 .
Si(1) O(100) O(102) W(2) 72(5) . 7_555 7_555
Cr(1) O(204) C(200) O(205) 32(9) . . .
Cr(1) O(204) C(200) C(201) 167(3) . . .
Cr(2) O(205) C(200) O(204) -36(10) . . .
Cr(2) O(205) C(200) C(201) -170(4) . . .
Cr(1) O(206) C(209) O(207) -1(7) . . .
Cr(1) O(206) C(209) C(210) -175(3) . . .
Cr(2) O(207) C(209) O(206) -0(9) . . .
Cr(2) O(207) C(209) C(210) 173(4) . . .
Cr(3) O(208) C(203) O(210) 24(10) . . .
Cr(3) O(208) C(203) C(204) 180(5) . . .
Cr(3) O(209) C(212) O(211) -27(8) . . .
Cr(3) O(209) C(212) C(213) -175(4) . . .
Cr(2) O(210) C(203) O(208) -18(9) . . .
Cr(2) O(210) C(203) C(204) -179(3) . . .
Cr(2) O(211) C(212) O(209) 32(8) . . .
Cr(2) O(211) C(212) C(213) 172(4) . . .
Cr(3) O(212) C(206) O(213) -20(10) . . .
Cr(3) O(212) C(206) C(207) 144(7) . . .
Ag(1) O(213) C(206) O(212) 164(3) 6_655 . .
Ag(1) O(213) C(206) C(207) -5(6) 6_655 . .
Cr(1) O(213) C(206) O(212) -2(7) . . .
Cr(1) O(213) C(206) C(207) -172(3) . . .
Cr(3) O(214) C(216) O(215) 22(9) . . .
Cr(3) O(214) C(216) C(217) -166(6) . . .
Cr(1) O(215) C(216) O(214) -23(8) . . .
Cr(1) O(215) C(216) C(217) 163(4) . . .
O(204) C(200) C(201) C(202) 124(6) . . .
O(205) C(200) C(201) C(202) -96(6) . . .
O(208) C(203) C(204) C(205) 14(12) . . .
O(210) C(203) C(204) C(205) 172(7) . . .
O(212) C(206) C(207) C(208) -20(12) . . .
O(213) C(206) C(207) C(208) 144(6) . . .
O(206) C(209) C(210) C(211) 98(6) . . .
O(207) C(209) C(210) C(211) -76(8) . . .
O(209) C(212) C(213) C(214) -30(6) . . .
O(209) C(212) C(213) C(215) 156(5) . . .
O(211) C(212) C(213) C(214) -175(6) . . .
O(211) C(212) C(213) C(215) 11(8) . . .
O(214) C(216) C(217) C(218) 88(11) . . .
O(214) C(216) C(217) C(219) -10(14) . . .
O(215) C(216) C(217) C(218) -100(9) . . .
O(215) C(216) C(217) C(219) 162(9) . . .
